data_9007930
loop_
_publ_author_name
'Brahim, A.'
'Mongi, F. M.'
'Amor, H.'

_publ_section_title
;
 Cerium arsenate, CeAsO4
 Locality: synthetic
;
_journal_name_full 'Acta Crystallographica, Section E'
_journal_page_first i98
_journal_page_last i99
_journal_paper_doi 10.1107/S1600536802018664
_journal_volume 58
_journal_year 2002
_chemical_formula_sum 'As Ce O4'
_chemical_name_mineral Gasparite-(Ce)
_space_group_IT_number 14
_symmetry_space_group_name_Hall '-P 2yn'
_symmetry_space_group_name_H-M 'P 1 21/n 1'
_cell_angle_alpha 90
_cell_angle_beta 104.690
_cell_angle_gamma 90
_cell_length_a 6.9750
_cell_length_b 7.1770
_cell_length_c 6.759
_cell_formula_units_Z 4
_cell_volume 327.293
_exptl_crystal_density_diffrn 5.663
_cod_original_formula_sum 'Ce As O4'
_cod_database_code 9007930

loop_
_symmetry_equiv_pos_as_xyz
x,y,z
1/2+x,1/2-y,1/2+z
1/2-x,1/2+y,1/2-z
-x,-y,-z

loop_
_atom_site_aniso_label
_atom_site_aniso_U_11
_atom_site_aniso_U_22
_atom_site_aniso_U_33
_atom_site_aniso_U_12
_atom_site_aniso_U_13
_atom_site_aniso_U_23
Ce 0.02030 0.01950 0.02120 0.00000 0.00510 -0.00056
As 0.01990 0.01960 0.01970 0.00020 0.00530 0.00010
O1 0.02800 0.02300 0.03000 0.00000 0.01200 -0.00400
O2 0.02300 0.02600 0.02600 -0.00100 0.00300 -0.00200
O3 0.03100 0.01800 0.02400 0.00000 0.00700 0.00200
O4 0.02600 0.02700 0.02600 0.00100 0.01100 0.00200

loop_
_atom_site_label
_atom_site_fract_x
_atom_site_fract_y
_atom_site_fract_z
_atom_site_U_iso_or_equiv
Ce 0.21913 0.15370 0.40111 0.02030
As 0.19637 0.16297 0.88645 0.01970
O1 0.10980 0.34060 0.00130 0.02570
O2 0.01550 0.10830 0.67420 0.02560
O3 0.24570 -0.00400 0.06910 0.02460
O4 0.38080 0.21710 0.77660 0.02550

_cod_duplicate_entry 2201251
